data_4130947
loop_
_publ_author_name
'Izquierdo, Susana'
'Essafi, St\'ephanie'
'Del Rosal, Iker'
'Vidossich, Pietro'
'Pleixats, Roser'
'Vallribera, Adelina'
'Ujaque, Gregori'
'Lled\'os, Agust\'i'
'Shafir, Alexandr'

_publ_section_title
;
 Acid Activation in Phenyliodine Dicarboxylates: Direct Observation,
 Structures, and Implications.
;
_journal_issue 39
_journal_name_full 'Journal of the American Chemical Society'
_journal_page_first 12747
_journal_page_last 12750
_journal_paper_doi 10.1021/jacs.6b07999
_journal_volume 138
_journal_year 2016
_chemical_formula_sum 'C9 H8 F3 I O5 S'
_chemical_formula_weight 412.11
_space_group_IT_number 14
_space_group_name_Hall '-P 2ybc'
_space_group_name_H-M_alt 'P 1 21/c 1'
_symmetry_cell_setting monoclinic
_symmetry_space_group_name_H-M 'P 1 21/c 1'
_atom_sites_solution_hydrogens geom
_audit_creation_method SHELXL-2014/7
_cell_angle_alpha 90
_cell_angle_beta 105.714(5)
_cell_angle_gamma 90
_cell_formula_units_Z 4
_cell_length_a 10.4843(19)
_cell_length_b 18.257(3)
_cell_length_c 7.1821(14)
_cell_measurement_reflns_used 6084
_cell_measurement_temperature 100(2)
_cell_measurement_theta_max 30.09
_cell_measurement_theta_min 2.23
_cell_volume 1323.4(4)
_computing_cell_refinement 'Bruker APEX2 v2014.9-0'
_computing_data_collection 'Bruker APEX2 v2014.9-0'
_computing_data_reduction 'Bruker SAINT V7.60A'
_computing_molecular_graphics 'Bruker SHELXTL'
_computing_publication_material 'Bruker SHELXTL'
_computing_structure_refinement 'SHELXL-2014 (Sheldrick, 2014)'
_computing_structure_solution Sir2011
_diffrn_ambient_temperature 100(2)
_diffrn_detector_area_resol_mean 512
_diffrn_detector_type '4K CCD area detector APEX II'
_diffrn_measured_fraction_theta_full 0.988
_diffrn_measured_fraction_theta_max 0.950
_diffrn_measurement_device_type 'APEX DUO Kappa 4-axis goniometer'
_diffrn_measurement_method
;
 Fullsphere data collection, phi and omega scans
;
_diffrn_measurement_specimen_support 'magnetic support with MicroMount'
_diffrn_radiation_monochromator 'Quazar MX Multilayer Optics'
_diffrn_radiation_type MoK\a
_diffrn_radiation_wavelength 0.71073
_diffrn_reflns_Laue_measured_fraction_full 0.988
_diffrn_reflns_Laue_measured_fraction_max 0.950
_diffrn_reflns_limit_k_max 22
_diffrn_reflns_limit_k_min -25
_diffrn_reflns_limit_l_max 7
_diffrn_reflns_limit_l_min -10
_diffrn_reflns_point_group_measured_fraction_full 0.988
_diffrn_reflns_point_group_measured_fraction_max 0.950
_diffrn_reflns_theta_full 25.242
_diffrn_reflns_theta_max 30.167
_diffrn_reflns_theta_min 2.018
_diffrn_source 'Microfocus source E025 IuS'
_diffrn_source_current 0.6
_diffrn_source_power 50
_diffrn_source_size '0.2 mm x 0.2 mm fine focus'
_diffrn_source_type 'Bruker APEX DUO'
_exptl_absorpt_coefficient_mu 2.626
_exptl_absorpt_correction_T_max 0.974
_exptl_absorpt_correction_T_min 0.749
_exptl_absorpt_correction_type multi-scan
_exptl_absorpt_process_details
; 
 SADABS Version 2008/1 Bruker-Nonius
 Blessing, Acta Cryst. (1995) A51 33-38
;
_exptl_crystal_colour yellow
_exptl_crystal_density_diffrn 2.069
_exptl_crystal_description plate
_exptl_crystal_F_000 792
_exptl_crystal_size_max 0.30
_exptl_crystal_size_mid 0.20
_exptl_crystal_size_min 0.01
_refine_diff_density_max 1.349
_refine_diff_density_min -1.033
_refine_diff_density_rms 0.131
_refine_ls_extinction_method none
_refine_ls_goodness_of_fit_ref 1.069
_refine_ls_hydrogen_treatment constr
_refine_ls_matrix_type full
_refine_ls_number_parameters 173
_refine_ls_number_reflns 3728
_refine_ls_number_restraints 0
_refine_ls_restrained_S_all 1.069
_refine_ls_R_factor_all 0.0415
_refine_ls_R_factor_gt 0.0304
_refine_ls_shift/su_max 0.001
_refine_ls_shift/su_mean 0.000
_refine_ls_structure_factor_coef Fsqd
_refine_ls_weighting_details 'w=1/[\s^2^(Fo^2^)+(0.0221P)^2^+2.6114P] where P=(Fo^2^+2Fc^2^)/3'
_refine_ls_weighting_scheme calc
_refine_ls_wR_factor_gt 0.0685
_refine_ls_wR_factor_ref 0.0730
_reflns_Friedel_coverage 0.000
_reflns_number_gt 3129
_reflns_number_total 3728
_reflns_threshold_expression 'I > 2\s(I)'
_cod_data_source_file ja6b07999_si_006.cif
_cod_data_source_block mo_SIF188B
_cod_depositor_comments
;
The following automatic conversions were performed:

data item '_exptl_absorpt_correction_type' value 'Multi-scan' was
changed to 'multi-scan' in accordance with the
/home/saulius/struct/COD-crude-data/automatic-downloads/DataCite-retrospective/ACS/depositions/lib/dictionaries/cif_core.dic
dictionary named 'cif_core.dic' version 2.4.2 last updated on
2011-04-26.

data item '_symmetry_cell_setting' value 'Monoclinic' was changed to
'monoclinic' in accordance with the
/home/saulius/struct/COD-crude-data/automatic-downloads/DataCite-retrospective/ACS/depositions/lib/dictionaries/cif_core.dic
dictionary named 'cif_core.dic' version 2.4.2 last updated on
2011-04-26.

Automatic conversion script
Id: cif_fix_values 6909 2019-04-08 15:41:33Z antanas 
;
_cod_original_cell_volume 1323.3(4)
_cod_original_sg_symbol_H-M P2(1)/c
_cod_database_code 4130947
_shelx_shelxl_version_number 2014/7
_shelx_space_group_comment
;
The symmetry employed for this shelxl refinement is uniquely defined
by the following loop, which should always be used as a source of
symmetry information in preference to the above space-group names.
They are only intended as comments.
;
_shelx_estimated_absorpt_t_min 0.506
_shelx_estimated_absorpt_t_max 0.974

loop_
_space_group_symop_operation_xyz
'x, y, z'
'-x, y+1/2, -z+1/2'
'-x, -y, -z'
'x, -y-1/2, z-1/2'

loop_
_atom_site_label
_atom_site_type_symbol
_atom_site_fract_x
_atom_site_fract_y
_atom_site_fract_z
_atom_site_U_iso_or_equiv
_atom_site_adp_type
_atom_site_occupancy
_atom_site_site_symmetry_order
_atom_site_calc_flag
_atom_site_refinement_flags_posn
_atom_site_refinement_flags_adp
C1 C 0.7307(3) 0.11488(15) 0.4816(4) 0.0159(6) Uani 1 1 d . .
C2 C 0.7938(3) 0.14608(17) 0.3556(5) 0.0218(7) Uani 1 1 d . .
H2 H 0.8861 0.1397 0.3719 0.026 Uiso 1 1 calc R U
C3 C 0.7162(4) 0.18745(19) 0.2032(5) 0.0277(8) Uani 1 1 d . .
H3 H 0.7562 0.2101 0.1140 0.033 Uiso 1 1 calc R U
C4 C 0.5820(4) 0.19583(18) 0.1804(5) 0.0265(8) Uani 1 1 d . .
H4 H 0.5305 0.2240 0.0755 0.032 Uiso 1 1 calc R U
C5 C 0.5224(4) 0.1639(2) 0.3080(5) 0.0256(7) Uani 1 1 d . .
H5 H 0.4299 0.1698 0.2910 0.031 Uiso 1 1 calc R U
C6 C 0.5972(3) 0.12271(18) 0.4624(5) 0.0212(7) Uani 1 1 d . .
H6 H 0.5571 0.1006 0.5522 0.025 Uiso 1 1 calc R U
C7 C 0.6775(4) -0.0693(2) 0.1794(5) 0.0264(8) Uani 1 1 d . .
C8 C 1.0089(3) 0.14001(16) 0.9942(5) 0.0181(6) Uani 1 1 d . .
C9 C 1.0740(4) 0.20855(17) 1.0890(5) 0.0243(7) Uani 1 1 d . .
H9A H 1.1289 0.1971 1.2194 0.036 Uiso 1 1 calc R U
H9B H 1.0059 0.2443 1.0972 0.036 Uiso 1 1 calc R U
H9C H 1.1297 0.2292 1.0123 0.036 Uiso 1 1 calc R U
F1 F 0.7238(3) -0.00483(13) 0.1453(3) 0.0428(6) Uani 1 1 d . .
F2 F 0.5477(2) -0.06364(14) 0.1498(4) 0.0418(6) Uani 1 1 d . .
F3 F 0.7019(2) -0.11745(14) 0.0537(3) 0.0402(6) Uani 1 1 d . .
I1 I 0.84275(2) 0.05292(2) 0.71270(3) 0.01437(6) Uani 1 1 d . .
O1 O 0.7143(2) -0.04361(11) 0.5437(3) 0.0186(5) Uani 1 1 d . .
O2 O 0.8941(2) -0.09976(14) 0.4408(4) 0.0270(5) Uani 1 1 d . .
O3 O 0.6953(2) -0.16956(12) 0.4396(4) 0.0270(6) Uani 1 1 d . .
O4 O 0.9196(2) 0.15223(11) 0.8243(3) 0.0183(5) Uani 1 1 d . .
O5 O 1.0301(3) 0.07873(12) 1.0567(3) 0.0244(5) Uani 1 1 d . .
S3 S 0.75575(8) -0.10045(4) 0.42586(12) 0.01699(16) Uani 1 1 d . .

loop_
_atom_site_aniso_label
_atom_site_aniso_U_11
_atom_site_aniso_U_22
_atom_site_aniso_U_33
_atom_site_aniso_U_23
_atom_site_aniso_U_13
_atom_site_aniso_U_12
C1 0.0175(16) 0.0147(12) 0.0126(15) -0.0003(10) -0.0010(12) 0.0014(11)
C2 0.0180(17) 0.0240(15) 0.0212(17) 0.0044(12) 0.0014(13) -0.0013(12)
C3 0.027(2) 0.0278(16) 0.0249(19) 0.0102(14) 0.0019(15) -0.0041(14)
C4 0.029(2) 0.0227(15) 0.0204(18) 0.0048(13) -0.0049(14) 0.0026(13)
C5 0.0182(18) 0.0333(17) 0.0202(17) -0.0022(14) -0.0035(13) 0.0054(14)
C6 0.0171(17) 0.0278(15) 0.0173(17) -0.0005(12) 0.0022(13) 0.0013(13)
C7 0.027(2) 0.0318(17) 0.0175(17) -0.0045(13) 0.0016(14) -0.0014(14)
C8 0.0172(16) 0.0185(13) 0.0175(16) 0.0014(11) 0.0029(12) 0.0001(11)
C9 0.030(2) 0.0181(13) 0.0187(17) 0.0005(12) -0.0028(14) -0.0032(13)
F1 0.0643(18) 0.0396(12) 0.0237(12) 0.0062(10) 0.0105(12) -0.0071(12)
F2 0.0252(13) 0.0602(16) 0.0331(14) 0.0036(11) -0.0038(10) 0.0121(11)
F3 0.0412(14) 0.0537(14) 0.0258(13) -0.0182(11) 0.0092(11) -0.0051(11)
I1 0.01416(11) 0.01424(9) 0.01357(10) 0.00098(7) 0.00181(7) -0.00061(7)
O1 0.0171(12) 0.0185(10) 0.0192(12) -0.0024(8) 0.0032(9) -0.0018(8)
O2 0.0140(12) 0.0333(13) 0.0341(15) -0.0027(11) 0.0071(11) 0.0014(10)
O3 0.0250(14) 0.0179(10) 0.0389(15) -0.0007(10) 0.0103(12) -0.0014(9)
O4 0.0212(12) 0.0128(9) 0.0166(11) 0.0006(8) -0.0023(9) 0.0001(8)
O5 0.0315(14) 0.0164(10) 0.0199(12) 0.0034(9) -0.0025(10) -0.0019(9)
S3 0.0126(4) 0.0177(3) 0.0194(4) -0.0010(3) 0.0024(3) 0.0001(3)

loop_
_atom_type_symbol
_atom_type_description
_atom_type_scat_dispersion_real
_atom_type_scat_dispersion_imag
_atom_type_scat_source
C C 0.0033 0.0016 'International Tables Vol C Tables 4.2.6.8 and 6.1.1.4'
H H 0.0000 0.0000 'International Tables Vol C Tables 4.2.6.8 and 6.1.1.4'
O O 0.0106 0.0060 'International Tables Vol C Tables 4.2.6.8 and 6.1.1.4'
F F 0.0171 0.0103 'International Tables Vol C Tables 4.2.6.8 and 6.1.1.4'
S S 0.1246 0.1234 'International Tables Vol C Tables 4.2.6.8 and 6.1.1.4'
I I -0.4742 1.8119 'International Tables Vol C Tables 4.2.6.8 and 6.1.1.4'

loop_
_geom_angle_atom_site_label_1
_geom_angle_atom_site_label_2
_geom_angle_atom_site_label_3
_geom_angle
C6 C1 C2 123.2(3)
C6 C1 I1 118.3(2)
C2 C1 I1 118.6(2)
C1 C2 C3 117.1(3)
C4 C3 C2 120.8(3)
C5 C4 C3 120.5(3)
C4 C5 C6 120.1(3)
C1 C6 C5 118.3(3)
F1 C7 F2 108.3(3)
F1 C7 F3 108.3(3)
F2 C7 F3 108.7(3)
F1 C7 S3 111.4(2)
F2 C7 S3 110.6(3)
F3 C7 S3 109.4(3)
O5 C8 O4 120.5(3)
O5 C8 C9 126.3(3)
O4 C8 C9 113.3(3)
O4 I1 C1 84.76(10)
O4 I1 O1 166.66(8)
C1 I1 O1 82.83(10)
S3 O1 I1 127.38(14)
C8 O4 I1 108.14(17)
O2 S3 O3 117.67(15)
O2 S3 O1 113.72(14)
O3 S3 O1 112.11(14)
O2 S3 C7 104.53(17)
O3 S3 C7 104.50(16)
O1 S3 C7 102.22(15)

loop_
_geom_bond_atom_site_label_1
_geom_bond_atom_site_label_2
_geom_bond_distance
C1 C6 1.376(5)
C1 C2 1.381(5)
C1 I1 2.088(3)
C2 C3 1.396(5)
C3 C4 1.380(5)
C4 C5 1.372(5)
C5 C6 1.392(5)
C7 F1 1.321(4)
C7 F2 1.323(4)
C7 F3 1.334(4)
C7 S3 1.828(4)
C8 O5 1.204(4)
C8 O4 1.341(4)
C8 C9 1.498(4)
I1 O4 2.056(2)
I1 O1 2.347(2)
O1 S3 1.477(2)
O2 S3 1.425(3)
O3 S3 1.427(2)

loop_
_geom_torsion_atom_site_label_1
_geom_torsion_atom_site_label_2
_geom_torsion_atom_site_label_3
_geom_torsion_atom_site_label_4
_geom_torsion
C6 C1 C2 C3 0.2(5)
I1 C1 C2 C3 -179.7(2)
C1 C2 C3 C4 -0.5(5)
C2 C3 C4 C5 0.3(5)
C3 C4 C5 C6 0.2(5)
C2 C1 C6 C5 0.2(5)
I1 C1 C6 C5 -179.8(2)
C4 C5 C6 C1 -0.4(5)
O5 C8 O4 I1 -1.0(4)
C9 C8 O4 I1 179.0(2)
I1 O1 S3 O2 8.4(2)
I1 O1 S3 O3 144.99(16)
I1 O1 S3 C7 -103.63(19)
F1 C7 S3 O2 -56.0(3)
F2 C7 S3 O2 -176.6(2)
F3 C7 S3 O2 63.6(3)
F1 C7 S3 O3 179.7(3)
F2 C7 S3 O3 59.2(3)
F3 C7 S3 O3 -60.6(3)
F1 C7 S3 O1 62.7(3)
F2 C7 S3 O1 -57.8(3)
F3 C7 S3 O1 -177.6(2)
